data_1529339
loop_
_publ_author_name
'Z. Xia'
'Yu. Zhang'
'M.S. Molokeev'
'V.V. Atuchin'
'Y. Luo'

_publ_section_title
;
 Linear structural evolution induced tunable photoluminescence in
 clinopyroxene solid-solution phosphors
;
_journal_issue 3310
_journal_name_full 'Scientific Reports'
_journal_page_first 1
_journal_page_last 7
_journal_paper_doi 10.1038/srep03310
_journal_volume 3
_journal_year 2013
_chemical_formula_moiety
;
Eu0.20 Mg3.10 O24 Sc0.90 Si8, 2.944(Ca), 0.856(Na)
;
_chemical_formula_sum 'Ca2.94 Eu0.2 Mg3.1 Na0.86 O24 Sc0.9 Si8'
_chemical_formula_weight 892.61
_space_group_IT_number 15
_symmetry_cell_setting monoclinic
_symmetry_space_group_name_Hall '-C 2yc'
_symmetry_space_group_name_H-M 'C 1 2/c 1'
_cell_angle_alpha 90
_cell_angle_beta 106.0140(12)
_cell_angle_gamma 90
_cell_formula_units_Z 1
_cell_length_a 9.77208(30)
_cell_length_b 8.97795(29)
_cell_length_c 5.27439(17)
_cell_measurement_temperature 300
_cell_volume 444.78(2)
_diffrn_ambient_temperature 300
_diffrn_measurement_device_type
;
D8 ADVANCE Bruker
;
_diffrn_radiation_monochromator none
_diffrn_radiation_probe x-ray
_diffrn_radiation_type
;
 Cu K\a~1~~2~
;
_exptl_absorpt_coefficient_mu 23.472
_exptl_crystal_density_diffrn 3.332244
_pd_char_colour
;
colourless
;
_pd_meas_2theta_range_inc 0.0204827094
_pd_meas_2theta_range_max 135.003857
_pd_meas_2theta_range_min 5.0001
_pd_meas_scan_method step
_pd_proc_ls_pref_orient_corr
;
no correction
;
_pd_proc_ls_profile_function PearsonVII
_pd_proc_ls_prof_R_factor 4.119
_pd_proc_ls_prof_wR_expected 3.183
_pd_proc_ls_prof_wR_factor 5.494
_pd_proc_number_of_points 6347
_pd_spec_mount_mode reflection
_refine_ls_goodness_of_fit_all 1.726
_refine_ls_R_I_factor 1.379
_refine_ls_shift/su_max 0.01000
_cod_data_source_file CaMg0p3NaSc0p7Si2O6.cif
_cod_data_source_block a
_cod_original_cell_volume 444.782(24)
_cod_original_sg_symbol_Hall
;
-C 2yc
;
_cod_original_sg_symbol_H-M C12/c1
_cod_original_formula_sum
;
Ca2.94 Eu0.20 Mg3.10 Na0.86 O24 Sc0.90 Si8
;
_cod_database_code 1529339
_cod_database_fobs_code 1529339

loop_
_symmetry_equiv_pos_as_xyz
'x, y, z'
'-x, -y, -z'
'-x, y, -z+1/2'
'-x+1/2, -y+1/2, -z'
'-x+1/2, y+1/2, -z+1/2'
'x, -y, z+1/2'
'x+1/2, -y+1/2, z+1/2'
'x+1/2, y+1/2, z'

loop_
_atom_site_label
_atom_site_type_symbol
_atom_site_fract_x
_atom_site_fract_y
_atom_site_fract_z
_atom_site_occupancy
_atom_site_B_iso_or_equiv
Mg Mg 0 0.90596(25) 0.25 0.7748(70) 1.218(92)
Sc Sc 0 0.90596(25) 0.25 0.2252(70) 1.218(92)
Ca Ca 0 0.30221(19) 0.25 0.7361(67) 2.33(10)
Na Na 0 0.30221(19) 0.25 0.2139(67) 2.33(10)
Eu Eu 0 0.30221(19) 0.25 0.05 2.33(10)
Si Si 0.28790(16) 0.09138(20) 0.23332(29) 1 1.662(65)
O1 O 0.11581(31) 0.08667(40) 0.14582(57) 1 1.747(83)
O2 O 0.36025(35) 0.24654(34) 0.31615(61) 1 1.747(83)
O3 O 0.34985(40) 0.01404(34) 1.00213(75) 1 1.747(83)

loop_
_diffrn_radiation_wavelength
_diffrn_radiation_wavelength_wt
1.5406 1.0000
1.5443 0.5000
